data_4348884
loop_
_publ_author_name
'Melen, Rebecca L.'
'Less, Robert J.'
'Pask, Christopher M.'
'Rawson, Jeremy M.'

_publ_section_title
;
 Structural Studies of Perfluoroaryldiselenadiazolyl Radicals: Insights
 into Dithiadiazolyl Chemistry.
;
_journal_issue 22
_journal_name_full 'Inorganic chemistry'
_journal_page_first 11747
_journal_page_last 11759
_journal_paper_doi 10.1021/acs.inorgchem.6b01771
_journal_volume 55
_journal_year 2016
_chemical_formula_moiety 'C7 F5 N2 Se2'
_chemical_formula_sum 'C7 F5 N2 Se2'
_chemical_formula_weight 365.01
_space_group_IT_number 15
_space_group_name_Hall '-I 2ya'
_space_group_name_H-M_alt 'I 1 2/a 1'
_symmetry_cell_setting monoclinic
_symmetry_space_group_name_H-M 'I 1 2/a 1'
_atom_sites_solution_hydrogens none
_atom_sites_solution_primary direct
_atom_sites_solution_secondary difmap
_audit_creation_method SHELXL-97
_cell_angle_alpha 90.00
_cell_angle_beta 93.41(6)
_cell_angle_gamma 90.00
_cell_formula_units_Z 8
_cell_length_a 10.812(9)
_cell_length_b 10.811(2)
_cell_length_c 15.502(10)
_cell_measurement_reflns_used 25
_cell_measurement_temperature 150(2)
_cell_measurement_theta_max 22.5
_cell_measurement_theta_min 17.5
_cell_volume 1808.8(19)
_computing_cell_refinement ' WinAFC Diffractometer Control Software '
_computing_data_collection
; 
WinAFC Diffractometer Control Software (Rigaku, 1999) 
;
_computing_data_reduction
; 
TEXSAN (Molecular Structure Corporation, 1999) 
;
_computing_molecular_graphics 'SHELXTL, Mercury'
_computing_publication_material XCIF
_computing_structure_refinement 'SHELXL-97 (Sheldrick, 1997)'
_computing_structure_solution 'SHELXS-97 (Sheldrick, 1990)'
_diffrn_ambient_temperature 150(2)
_diffrn_measured_fraction_theta_full 0.475
_diffrn_measured_fraction_theta_max 0.475
_diffrn_measurement_device_type 'Rigaku AFC7r'
_diffrn_measurement_method 'omega - 2 theta scans'
_diffrn_radiation_monochromator graphite
_diffrn_radiation_source 'rotating anode'
_diffrn_radiation_type MoK\a
_diffrn_radiation_wavelength 0.71069
_diffrn_reflns_av_R_equivalents 0.0399
_diffrn_reflns_av_sigmaI/netI 0.0546
_diffrn_reflns_limit_h_max 14
_diffrn_reflns_limit_h_min 0
_diffrn_reflns_limit_k_max 14
_diffrn_reflns_limit_k_min 0
_diffrn_reflns_limit_l_max 20
_diffrn_reflns_limit_l_min -20
_diffrn_reflns_number 2194
_diffrn_reflns_theta_full 27.50
_diffrn_reflns_theta_max 27.50
_diffrn_reflns_theta_min 2.63
_diffrn_standards_decay_% 0.1
_diffrn_standards_interval_count 200
_diffrn_standards_number 3
_exptl_absorpt_coefficient_mu 8.225
_exptl_absorpt_correction_T_max 1.000
_exptl_absorpt_correction_T_min 0.799
_exptl_absorpt_correction_type psi-scans
_exptl_absorpt_process_details
;
North, A. C. T., Phillips, D. C. & Mathews, F. S. (1968). 
Acta Cryst. A24, 351-359
;
_exptl_crystal_colour black
_exptl_crystal_density_diffrn 2.681
_exptl_crystal_density_method 'not measured'
_exptl_crystal_description block
_exptl_crystal_F_000 1352
_exptl_crystal_size_max 0.25
_exptl_crystal_size_mid 0.20
_exptl_crystal_size_min 0.20
_refine_diff_density_max 1.333
_refine_diff_density_min -0.889
_refine_diff_density_rms 0.162
_refine_ls_extinction_coef 0.00057(13)
_refine_ls_extinction_expression Fc^*^=kFc[1+0.001xFc^2^\l^3^/sin(2\q)]^-1/4^
_refine_ls_extinction_method SHELXL
_refine_ls_goodness_of_fit_ref 1.074
_refine_ls_hydrogen_treatment none
_refine_ls_matrix_type full
_refine_ls_number_parameters 146
_refine_ls_number_reflns 2082
_refine_ls_number_restraints 0
_refine_ls_restrained_S_all 1.074
_refine_ls_R_factor_all 0.0757
_refine_ls_R_factor_gt 0.0416
_refine_ls_shift/su_max 0.000
_refine_ls_shift/su_mean 0.000
_refine_ls_structure_factor_coef Fsqd
_refine_ls_weighting_scheme calc
_refine_ls_wR_factor_gt 0.0884
_refine_ls_wR_factor_ref 0.1026
_reflns_number_gt 1423
_reflns_number_total 2082
_reflns_threshold_expression >2sigma(I)
_cod_data_source_file ic6b01771_si_002.cif
_cod_data_source_block jr9705
_cod_depositor_comments
;
The following automatic conversions were performed:

data item '_symmetry_cell_setting' value 'Monoclinic' was changed to
'monoclinic' in accordance with the
/home/saulius/struct/COD-crude-data/automatic-downloads/DataCite-retrospective/ACS/depositions/lib/dictionaries/cif_core.dic
dictionary named 'cif_core.dic' version 2.4.2 last updated on
2011-04-26.

Automatic conversion script
Id: cif_fix_values 6909 2019-04-08 15:41:33Z antanas 
;
_cod_original_sg_symbol_H-M I2/a
_cod_database_code 4348884

loop_
_symmetry_equiv_pos_as_xyz
'x, y, z'
'-x+1/2, y, -z'
'x+1/2, y+1/2, z+1/2'
'-x+1, y+1/2, -z+1/2'
'-x, -y, -z'
'x-1/2, -y, z'
'-x+1/2, -y+1/2, -z+1/2'
'x, -y+1/2, z+1/2'

loop_
_atom_site_label
_atom_site_type_symbol
_atom_site_fract_x
_atom_site_fract_y
_atom_site_fract_z
_atom_site_U_iso_or_equiv
_atom_site_adp_type
_atom_site_occupancy
_atom_site_calc_flag
Se1 Se 0.62107(5) 1.10169(6) 0.40405(4) 0.02028(19) Uani 1 d
Se2 Se 0.83436(5) 1.10437(6) 0.39023(4) 0.02079(19) Uani 1 d
C1 C 0.7275(6) 0.8846(6) 0.3837(4) 0.0186(13) Uani 1 d
N1 N 0.8381(5) 0.9384(5) 0.3787(4) 0.0208(12) Uani 1 d
N2 N 0.6183(5) 0.9360(5) 0.3964(4) 0.0216(12) Uani 1 d
F5 F 0.9140(3) 0.7148(3) 0.4558(2) 0.0241(8) Uani 1 d
F1 F 0.5371(3) 0.7541(4) 0.2844(3) 0.0272(9) Uani 1 d
F2 F 0.5169(3) 0.5081(4) 0.2812(3) 0.0291(9) Uani 1 d
F4 F 0.8957(4) 0.4691(4) 0.4429(3) 0.0311(10) Uani 1 d
F3 F 0.6978(4) 0.3641(3) 0.3567(3) 0.0352(10) Uani 1 d
C7 C 0.8162(6) 0.6681(6) 0.4095(4) 0.0187(13) Uani 1 d
C3 C 0.6254(6) 0.6885(6) 0.3274(4) 0.0195(13) Uani 1 d
C6 C 0.8080(6) 0.5411(6) 0.4043(4) 0.0201(14) Uani 1 d
C2 C 0.7249(6) 0.7461(6) 0.3720(4) 0.0184(13) Uani 1 d
C4 C 0.6159(6) 0.5610(6) 0.3216(4) 0.0210(14) Uani 1 d
C5 C 0.7071(6) 0.4877(6) 0.3612(4) 0.0230(14) Uani 1 d

loop_
_atom_site_aniso_label
_atom_site_aniso_U_11
_atom_site_aniso_U_22
_atom_site_aniso_U_33
_atom_site_aniso_U_23
_atom_site_aniso_U_13
_atom_site_aniso_U_12
Se1 0.0165(3) 0.0115(3) 0.0325(4) 0.0001(3) -0.0014(2) 0.0014(3)
Se2 0.0188(3) 0.0115(3) 0.0324(4) 0.0024(3) 0.0049(3) -0.0013(3)
C1 0.024(3) 0.013(3) 0.018(3) -0.002(2) -0.003(2) 0.001(3)
N1 0.021(3) 0.014(3) 0.027(3) 0.001(2) 0.004(2) 0.001(2)
N2 0.020(3) 0.009(2) 0.035(3) 0.001(2) -0.003(2) 0.000(2)
F5 0.0197(19) 0.0201(19) 0.032(2) 0.0023(16) -0.0052(16) -0.0014(15)
F1 0.025(2) 0.023(2) 0.032(2) -0.0062(17) -0.0068(16) 0.0066(16)
F2 0.029(2) 0.026(2) 0.032(2) -0.0050(18) -0.0021(17) -0.0089(18)
F4 0.036(2) 0.021(2) 0.036(2) 0.0072(17) -0.0049(19) 0.0092(17)
F3 0.053(3) 0.0091(18) 0.043(3) 0.0014(17) -0.001(2) -0.0043(18)
C7 0.016(3) 0.020(3) 0.020(3) -0.003(3) -0.001(2) -0.002(2)
C3 0.022(3) 0.014(3) 0.023(3) -0.002(3) -0.002(3) 0.004(2)
C6 0.025(3) 0.013(3) 0.022(3) 0.000(3) 0.001(3) 0.005(3)
C2 0.020(3) 0.012(3) 0.023(3) -0.001(2) 0.002(3) -0.001(2)
C4 0.023(3) 0.017(3) 0.023(3) -0.001(3) 0.001(3) -0.005(3)
C5 0.037(4) 0.007(3) 0.025(3) -0.003(3) 0.002(3) 0.000(3)

loop_
_atom_type_symbol
_atom_type_description
_atom_type_scat_dispersion_real
_atom_type_scat_dispersion_imag
_atom_type_scat_source
C C 0.0033 0.0016 'International Tables Vol C Tables 4.2.6.8 and 6.1.1.4'
N N 0.0061 0.0033 'International Tables Vol C Tables 4.2.6.8 and 6.1.1.4'
F F 0.0171 0.0103 'International Tables Vol C Tables 4.2.6.8 and 6.1.1.4'
Se Se -0.0929 2.2259 'International Tables Vol C Tables 4.2.6.8 and 6.1.1.4'

loop_
_geom_angle_atom_site_label_1
_geom_angle_atom_site_label_2
_geom_angle_atom_site_label_3
_geom_angle
N2 Se1 Se2 91.10(17)
N1 Se2 Se1 91.42(17)
N2 C1 N1 129.2(6)
N2 C1 C2 114.9(5)
N1 C1 C2 115.9(5)
C1 N1 Se2 113.7(4)
C1 N2 Se1 114.5(4)
F5 C7 C6 116.9(6)
F5 C7 C2 120.7(6)
C6 C7 C2 122.3(6)
F1 C3 C4 116.7(6)
F1 C3 C2 121.3(5)
C4 C3 C2 122.0(6)
F4 C6 C5 119.6(6)
F4 C6 C7 120.7(6)
C5 C6 C7 119.6(6)
C3 C2 C7 116.3(6)
C3 C2 C1 120.8(6)
C7 C2 C1 122.7(6)
F2 C4 C5 119.6(6)
F2 C4 C3 120.7(6)
C5 C4 C3 119.7(6)
F3 C5 C6 120.0(6)
F3 C5 C4 120.0(6)
C6 C5 C4 120.0(6)

loop_
_geom_bond_atom_site_label_1
_geom_bond_atom_site_label_2
_geom_bond_distance
Se1 N2 1.795(5)
Se1 Se2 2.329(2)
Se2 N1 1.803(5)
C1 N2 1.331(8)
C1 N1 1.336(8)
C1 C2 1.508(8)
F5 C7 1.340(7)
F1 C3 1.335(7)
F2 C4 1.336(7)
F4 C6 1.340(7)
F3 C5 1.342(7)
C7 C6 1.378(8)
C7 C2 1.399(9)
C3 C4 1.385(9)
C3 C2 1.392(9)
C6 C5 1.372(9)
C4 C5 1.380(9)

loop_
_geom_torsion_atom_site_label_1
_geom_torsion_atom_site_label_2
_geom_torsion_atom_site_label_3
_geom_torsion_atom_site_label_4
_geom_torsion
N2 Se1 Se2 N1 1.7(3)
N2 C1 N1 Se2 -0.6(9)
C2 C1 N1 Se2 178.4(4)
Se1 Se2 N1 C1 -1.0(5)
N1 C1 N2 Se1 2.4(9)
C2 C1 N2 Se1 -176.6(4)
Se2 Se1 N2 C1 -2.3(5)
F5 C7 C6 F4 -1.1(10)
C2 C7 C6 F4 -178.3(6)
F5 C7 C6 C5 177.0(6)
C2 C7 C6 C5 -0.2(11)
F1 C3 C2 C7 -175.6(6)
C4 C3 C2 C7 1.1(10)
F1 C3 C2 C1 8.5(10)
C4 C3 C2 C1 -174.8(6)
F5 C7 C2 C3 -178.2(6)
C6 C7 C2 C3 -1.1(10)
F5 C7 C2 C1 -2.4(10)
C6 C7 C2 C1 174.7(6)
N2 C1 C2 C3 36.9(9)
N1 C1 C2 C3 -142.2(6)
N2 C1 C2 C7 -138.7(6)
N1 C1 C2 C7 42.1(9)
F1 C3 C4 F2 -5.7(10)
C2 C3 C4 F2 177.4(6)
F1 C3 C4 C5 177.0(6)
C2 C3 C4 C5 0.1(11)
F4 C6 C5 F3 -1.1(10)
C7 C6 C5 F3 -179.2(6)
F4 C6 C5 C4 179.6(6)
C7 C6 C5 C4 1.5(11)
F2 C4 C5 F3 1.9(10)
C3 C4 C5 F3 179.2(6)
F2 C4 C5 C6 -178.8(6)
C3 C4 C5 C6 -1.5(11)
